data_4065037
loop_
_publ_author_name
'Mo, Zhenbo'
'Li, Yuxue'
'Lee, Hung Kay'
'Deng, Liang'

_publ_section_title
;
 Square-Planar Cobalt Complexes with Monodentate N-Heterocyclic Carbene
 Ligation: Synthesis, Structure, and Catalytic Application
;
_journal_issue 17
_journal_name_full Organometallics
_journal_page_first 4687
_journal_paper_doi 10.1021/om200527y
_journal_volume 30
_journal_year 2011
_chemical_formula_sum 'C68 H100 B Co N8'
_chemical_formula_weight 1099.30
_chemical_name_systematic
; 
 ? 
;
_space_group_IT_number 14
_symmetry_cell_setting monoclinic
_symmetry_space_group_name_Hall '-P 2ybc'
_symmetry_space_group_name_H-M 'P 1 21/c 1'
_atom_sites_solution_hydrogens geom
_atom_sites_solution_primary direct
_atom_sites_solution_secondary difmap
_audit_creation_method SHELXL-97
_cell_angle_alpha 90.00
_cell_angle_beta 116.1330(10)
_cell_angle_gamma 90.00
_cell_formula_units_Z 4
_cell_length_a 19.0429(16)
_cell_length_b 19.7805(16)
_cell_length_c 19.4011(16)
_cell_measurement_reflns_used 9876
_cell_measurement_temperature 296(2)
_cell_measurement_theta_max 27.053
_cell_measurement_theta_min 2.252
_cell_volume 6560.9(9)
_computing_cell_refinement 'Bruker SAINT'
_computing_data_collection 'Bruker APEX2'
_computing_data_reduction 'Bruker SAINT'
_computing_molecular_graphics 'Bruker SHELXTL'
_computing_publication_material 'Bruker SHELXTL'
_computing_structure_refinement 'SHELXL-97 (Sheldrick, 2008)'
_computing_structure_solution 'SHELXS-97 (Sheldrick, 2008)'
_diffrn_ambient_temperature 296(2)
_diffrn_measured_fraction_theta_full 0.990
_diffrn_measured_fraction_theta_max 0.990
_diffrn_measurement_device_type 'Bruker APEX-II CCD'
_diffrn_measurement_method '\f and \w scans'
_diffrn_radiation_monochromator graphite
_diffrn_radiation_source 'fine-focus sealed tube'
_diffrn_radiation_type MoK\a
_diffrn_radiation_wavelength 0.71073
_diffrn_reflns_av_R_equivalents 0.0399
_diffrn_reflns_av_sigmaI/netI 0.0427
_diffrn_reflns_limit_h_max 23
_diffrn_reflns_limit_h_min -23
_diffrn_reflns_limit_k_max 23
_diffrn_reflns_limit_k_min -24
_diffrn_reflns_limit_l_max 23
_diffrn_reflns_limit_l_min -22
_diffrn_reflns_number 47033
_diffrn_reflns_theta_full 26.00
_diffrn_reflns_theta_max 26.00
_diffrn_reflns_theta_min 1.19
_exptl_absorpt_coefficient_mu 0.306
_exptl_absorpt_correction_T_max 0.7455
_exptl_absorpt_correction_T_min 0.6031
_exptl_absorpt_correction_type multi-scan
_exptl_absorpt_process_details 'SADABS V2008/1 (Bruker AXS)'
_exptl_crystal_colour black
_exptl_crystal_density_diffrn 1.113
_exptl_crystal_density_meas 1.113
_exptl_crystal_density_method 'not measured'
_exptl_crystal_description prismatic
_exptl_crystal_F_000 2384
_exptl_crystal_size_max 0.320
_exptl_crystal_size_mid 0.279
_exptl_crystal_size_min 0.235
_refine_diff_density_max 0.471
_refine_diff_density_min -0.309
_refine_diff_density_rms 0.053
_refine_ls_extinction_method none
_refine_ls_goodness_of_fit_ref 1.008
_refine_ls_hydrogen_treatment constr
_refine_ls_matrix_type full
_refine_ls_number_parameters 727
_refine_ls_number_reflns 12755
_refine_ls_number_restraints 0
_refine_ls_restrained_S_all 1.008
_refine_ls_R_factor_all 0.0759
_refine_ls_R_factor_gt 0.0470
_refine_ls_shift/su_max 0.001
_refine_ls_shift/su_mean 0.000
_refine_ls_structure_factor_coef Fsqd
_refine_ls_weighting_details 'calc w=1/[\s^2^(Fo^2^)+(0.1000P)^2^+0.0000P] where P=(Fo^2^+2Fc^2^)/3'
_refine_ls_weighting_scheme calc
_refine_ls_wR_factor_gt 0.1331
_refine_ls_wR_factor_ref 0.1538
_reflns_number_gt 9112
_reflns_number_total 12755
_reflns_threshold_expression >2sigma(I)
_cod_data_source_file om200527y_si_001.cif
_cod_data_source_block '[Co(IPr)4][BPh4]'
_cod_depositor_comments
;
The following automatic conversions were performed:

'_symmetry_cell_setting' value 'Monoclinic' changed to 'monoclinic'
according to /home/saulius/struct/CIF-dictionaries/cif_core.dic
dictionary named 'cif_core.dic' version 2.4.1 from 2010-06-29.

Automatic conversion script
Id: cif_fix_values 1715 2011-07-08 13:25:40Z adriana 
;
_cod_original_sg_symbol_H-M P2(1)/c
_cod_database_code 4065037

loop_
_symmetry_equiv_pos_as_xyz
'x, y, z'
'-x, y+1/2, -z+1/2'
'-x, -y, -z'
'x, -y-1/2, z-1/2'

loop_
_atom_site_label
_atom_site_type_symbol
_atom_site_fract_x
_atom_site_fract_y
_atom_site_fract_z
_atom_site_U_iso_or_equiv
_atom_site_adp_type
_atom_site_occupancy
_atom_site_symmetry_multiplicity
_atom_site_calc_flag
_atom_site_refinement_flags
Co1 Co 0.242366(15) 0.318763(14) 0.465342(16) 0.02859(10) Uani 1 1 d .
B1 B 0.26020(15) 0.81930(14) 0.53992(15) 0.0397(6) Uani 1 1 d .
N1 N 0.19320(11) 0.17538(9) 0.41122(11) 0.0391(5) Uani 1 1 d .
N2 N 0.25426(11) 0.17927(9) 0.53403(10) 0.0386(4) Uani 1 1 d .
N3 N 0.40587(10) 0.26841(10) 0.50549(10) 0.0368(4) Uani 1 1 d .
N4 N 0.40742(10) 0.33721(10) 0.59176(10) 0.0367(4) Uani 1 1 d .
N5 N 0.29908(11) 0.45274(9) 0.43395(11) 0.0386(4) Uani 1 1 d .
N6 N 0.22827(11) 0.46667(10) 0.49402(11) 0.0421(5) Uani 1 1 d .
N7 N 0.08456(10) 0.35783(9) 0.33678(11) 0.0370(4) Uani 1 1 d .
N8 N 0.07023(11) 0.30865(10) 0.42845(11) 0.0419(5) Uani 1 1 d .
C1 C 0.22978(12) 0.22026(11) 0.47025(12) 0.0336(5) Uani 1 1 d .
C2 C 0.19332(15) 0.10956(12) 0.43808(16) 0.0499(6) Uani 1 1 d .
C3 C 0.23183(15) 0.11196(13) 0.51454(16) 0.0487(6) Uani 1 1 d .
C4 C 0.1548(2) 0.04918(14) 0.3891(2) 0.0798(10) Uani 1 1 d .
H4A H 0.1686 0.0092 0.4204 0.120 Uiso 1 1 calc R
H4B H 0.1721 0.0447 0.3498 0.120 Uiso 1 1 calc R
H4C H 0.0990 0.0550 0.3659 0.120 Uiso 1 1 calc R
C5 C 0.2481(2) 0.05464(14) 0.57066(19) 0.0735(9) Uani 1 1 d .
H5A H 0.2368 0.0124 0.5435 0.110 Uiso 1 1 calc R
H5B H 0.2157 0.0593 0.5968 0.110 Uiso 1 1 calc R
H5C H 0.3021 0.0557 0.6075 0.110 Uiso 1 1 calc R
C6 C 0.15906(15) 0.19645(13) 0.33030(14) 0.0487(6) Uani 1 1 d .
H6 H 0.1701 0.2449 0.3303 0.058 Uiso 1 1 calc R
C7 C 0.07015(17) 0.18923(16) 0.29161(18) 0.0695(9) Uani 1 1 d .
H7A H 0.0565 0.1423 0.2818 0.104 Uiso 1 1 calc R
H7B H 0.0488 0.2136 0.2440 0.104 Uiso 1 1 calc R
H7C H 0.0492 0.2072 0.3247 0.104 Uiso 1 1 calc R
C8 C 0.1967(2) 0.16184(17) 0.28442(17) 0.0705(9) Uani 1 1 d .
H8A H 0.2526 0.1644 0.3125 0.106 Uiso 1 1 calc R
H8B H 0.1802 0.1841 0.2358 0.106 Uiso 1 1 calc R
H8C H 0.1809 0.1153 0.2762 0.106 Uiso 1 1 calc R
C9 C 0.29828(14) 0.20583(13) 0.61253(13) 0.0432(6) Uani 1 1 d .
H9 H 0.3043 0.2545 0.6073 0.052 Uiso 1 1 calc R
C10 C 0.25414(17) 0.19814(16) 0.66158(16) 0.0616(8) Uani 1 1 d .
H10A H 0.2033 0.2183 0.6355 0.092 Uiso 1 1 calc R
H10B H 0.2828 0.2203 0.7101 0.092 Uiso 1 1 calc R
H10C H 0.2487 0.1510 0.6700 0.092 Uiso 1 1 calc R
C11 C 0.38080(16) 0.17657(16) 0.65209(16) 0.0613(8) Uani 1 1 d .
H11A H 0.3779 0.1288 0.6591 0.092 Uiso 1 1 calc R
H11B H 0.4089 0.1979 0.7012 0.092 Uiso 1 1 calc R
H11C H 0.4075 0.1846 0.6209 0.092 Uiso 1 1 calc R
C12 C 0.35681(12) 0.30826(10) 0.52313(12) 0.0318(5) Uani 1 1 d .
C13 C 0.48362(13) 0.27263(14) 0.56189(14) 0.0451(6) Uani 1 1 d .
C14 C 0.48463(13) 0.31515(13) 0.61546(14) 0.0432(6) Uani 1 1 d .
C15 C 0.55126(16) 0.2347(2) 0.56166(19) 0.0797(10) Uani 1 1 d .
H15A H 0.5980 0.2465 0.6065 0.120 Uiso 1 1 calc R
H15B H 0.5573 0.2463 0.5165 0.120 Uiso 1 1 calc R
H15C H 0.5420 0.1870 0.5618 0.120 Uiso 1 1 calc R
C16 C 0.55374(16) 0.33488(17) 0.68803(16) 0.0640(8) Uani 1 1 d .
H16A H 0.5505 0.3132 0.7308 0.096 Uiso 1 1 calc R
H16B H 0.5542 0.3830 0.6943 0.096 Uiso 1 1 calc R
H16C H 0.6009 0.3210 0.6856 0.096 Uiso 1 1 calc R
C17 C 0.37795(14) 0.22717(12) 0.43537(14) 0.0420(6) Uani 1 1 d .
H17 H 0.3216 0.2354 0.4071 0.050 Uiso 1 1 calc R
C18 C 0.38798(18) 0.15187(14) 0.45311(18) 0.0619(8) Uani 1 1 d .
H18A H 0.4426 0.1415 0.4808 0.093 Uiso 1 1 calc R
H18B H 0.3660 0.1267 0.4060 0.093 Uiso 1 1 calc R
H18C H 0.3616 0.1399 0.4837 0.093 Uiso 1 1 calc R
C19 C 0.41402(17) 0.24786(16) 0.38218(16) 0.0589(7) Uani 1 1 d .
H19A H 0.4065 0.2955 0.3719 0.088 Uiso 1 1 calc R
H19B H 0.3892 0.2233 0.3348 0.088 Uiso 1 1 calc R
H19C H 0.4690 0.2379 0.4063 0.088 Uiso 1 1 calc R
C20 C 0.38169(15) 0.38512(12) 0.63408(13) 0.0449(6) Uani 1 1 d .
H20 H 0.3249 0.3897 0.6042 0.054 Uiso 1 1 calc R
C21 C 0.39535(18) 0.35912(16) 0.71326(15) 0.0634(8) Uani 1 1 d .
H21A H 0.3749 0.3141 0.7085 0.095 Uiso 1 1 calc R
H21B H 0.3693 0.3882 0.7342 0.095 Uiso 1 1 calc R
H21C H 0.4504 0.3588 0.7467 0.095 Uiso 1 1 calc R
C22 C 0.41586(18) 0.45535(14) 0.63806(17) 0.0629(8) Uani 1 1 d .
H22A H 0.4712 0.4541 0.6701 0.094 Uiso 1 1 calc R
H22B H 0.3919 0.4865 0.6593 0.094 Uiso 1 1 calc R
H22C H 0.4060 0.4698 0.5874 0.094 Uiso 1 1 calc R
C23 C 0.25610(12) 0.41665(11) 0.46301(12) 0.0339(5) Uani 1 1 d .
C24 C 0.29739(15) 0.52244(12) 0.44672(16) 0.0501(7) Uani 1 1 d .
C25 C 0.25372(16) 0.53067(12) 0.48420(16) 0.0517(7) Uani 1 1 d .
C26 C 0.3385(2) 0.57607(14) 0.4235(2) 0.0807(10) Uani 1 1 d .
H26A H 0.3284 0.6195 0.4393 0.121 Uiso 1 1 calc R
H26B H 0.3197 0.5755 0.3688 0.121 Uiso 1 1 calc R
H26C H 0.3938 0.5675 0.4477 0.121 Uiso 1 1 calc R
C27 C 0.2374(2) 0.59522(15) 0.5150(2) 0.0770(10) Uani 1 1 d .
H27A H 0.2550 0.6329 0.4955 0.116 Uiso 1 1 calc R
H27B H 0.2645 0.5949 0.5701 0.116 Uiso 1 1 calc R
H27C H 0.1822 0.5992 0.4992 0.116 Uiso 1 1 calc R
C28 C 0.34182(14) 0.41972(13) 0.39598(14) 0.0431(6) Uani 1 1 d .
H28 H 0.3298 0.3714 0.3937 0.052 Uiso 1 1 calc R
C29 C 0.43025(14) 0.42650(15) 0.44313(17) 0.0553(7) Uani 1 1 d .
H29A H 0.4449 0.4732 0.4456 0.083 Uiso 1 1 calc R
H29B H 0.4564 0.4008 0.4193 0.083 Uiso 1 1 calc R
H29C H 0.4451 0.4098 0.4941 0.083 Uiso 1 1 calc R
C30 C 0.31704(17) 0.44277(16) 0.31366(16) 0.0637(8) Uani 1 1 d .
H30A H 0.2610 0.4436 0.2867 0.096 Uiso 1 1 calc R
H30B H 0.3373 0.4120 0.2886 0.096 Uiso 1 1 calc R
H30C H 0.3372 0.4873 0.3138 0.096 Uiso 1 1 calc R
C31 C 0.17512(16) 0.45192(14) 0.52871(16) 0.0534(7) Uani 1 1 d .
H31 H 0.1707 0.4026 0.5295 0.064 Uiso 1 1 calc R
C32 C 0.2061(2) 0.47562(19) 0.61225(18) 0.0804(10) Uani 1 1 d .
H32A H 0.2593 0.4611 0.6407 0.121 Uiso 1 1 calc R
H32B H 0.1746 0.4566 0.6347 0.121 Uiso 1 1 calc R
H32C H 0.2038 0.5241 0.6136 0.121 Uiso 1 1 calc R
C33 C 0.09286(18) 0.47871(18) 0.4797(2) 0.0733(9) Uani 1 1 d .
H33A H 0.0940 0.5272 0.4790 0.110 Uiso 1 1 calc R
H33B H 0.0585 0.4639 0.5010 0.110 Uiso 1 1 calc R
H33C H 0.0744 0.4618 0.4283 0.110 Uiso 1 1 calc R
C34 C 0.12758(12) 0.32872(11) 0.40776(13) 0.0339(5) Uani 1 1 d .
C35 C 0.00401(13) 0.35519(13) 0.31459(14) 0.0453(6) Uani 1 1 d .
C36 C -0.00494(14) 0.32445(14) 0.37201(15) 0.0500(6) Uani 1 1 d .
C37 C -0.05956(15) 0.38010(17) 0.24049(17) 0.0666(8) Uani 1 1 d .
H37A H -0.0665 0.3488 0.2002 0.100 Uiso 1 1 calc R
H37B H -0.0454 0.4236 0.2285 0.100 Uiso 1 1 calc R
H37C H -0.1075 0.3839 0.2453 0.100 Uiso 1 1 calc R
C38 C -0.08087(16) 0.3079(2) 0.3746(2) 0.0818(11) Uani 1 1 d .
H38A H -0.1237 0.3248 0.3291 0.123 Uiso 1 1 calc R
H38B H -0.0817 0.3286 0.4190 0.123 Uiso 1 1 calc R
H38C H -0.0857 0.2598 0.3773 0.123 Uiso 1 1 calc R
C39 C 0.12103(14) 0.39009(13) 0.29253(14) 0.0436(6) Uani 1 1 d .
H39 H 0.1774 0.3824 0.3214 0.052 Uiso 1 1 calc R
C40 C 0.10950(17) 0.46654(14) 0.28828(18) 0.0625(8) Uani 1 1 d .
H40A H 0.0546 0.4767 0.2630 0.094 Uiso 1 1 calc R
H40B H 0.1349 0.4861 0.2599 0.094 Uiso 1 1 calc R
H40C H 0.1317 0.4850 0.3393 0.094 Uiso 1 1 calc R
C41 C 0.09679(18) 0.35867(17) 0.21339(16) 0.0633(8) Uani 1 1 d .
H41A H 0.1081 0.3111 0.2189 0.095 Uiso 1 1 calc R
H41B H 0.1253 0.3798 0.1889 0.095 Uiso 1 1 calc R
H41C H 0.0417 0.3653 0.1826 0.095 Uiso 1 1 calc R
C42 C 0.08798(14) 0.27426(14) 0.50177(14) 0.0508(7) Uani 1 1 d .
H42 H 0.1451 0.2718 0.5298 0.061 Uiso 1 1 calc R
C43 C 0.05853(18) 0.20176(17) 0.48972(19) 0.0708(9) Uani 1 1 d .
H43A H 0.0024 0.2016 0.4645 0.106 Uiso 1 1 calc R
H43B H 0.0764 0.1796 0.5385 0.106 Uiso 1 1 calc R
H43C H 0.0782 0.1783 0.4585 0.106 Uiso 1 1 calc R
C44 C 0.06019(19) 0.31362(18) 0.55258(18) 0.0723(9) Uani 1 1 d .
H44A H 0.0808 0.3587 0.5598 0.108 Uiso 1 1 calc R
H44B H 0.0782 0.2916 0.6015 0.108 Uiso 1 1 calc R
H44C H 0.0041 0.3154 0.5285 0.108 Uiso 1 1 calc R
C45 C 0.30697(13) 0.76118(11) 0.60472(13) 0.0373(5) Uani 1 1 d .
C46 C 0.37720(15) 0.73363(14) 0.61186(16) 0.0532(7) Uani 1 1 d .
H46 H 0.3986 0.7504 0.5805 0.064 Uiso 1 1 calc R
C47 C 0.41651(17) 0.68308(15) 0.66274(18) 0.0650(8) Uani 1 1 d .
H47 H 0.4633 0.6666 0.6651 0.078 Uiso 1 1 calc R
C48 C 0.38716(18) 0.65668(15) 0.71010(18) 0.0662(8) Uani 1 1 d .
H48 H 0.4141 0.6230 0.7453 0.079 Uiso 1 1 calc R
C49 C 0.31762(18) 0.68080(14) 0.70450(17) 0.0592(7) Uani 1 1 d .
H49 H 0.2963 0.6629 0.7355 0.071 Uiso 1 1 calc R
C50 C 0.27866(14) 0.73190(12) 0.65276(14) 0.0459(6) Uani 1 1 d .
H50 H 0.2314 0.7473 0.6500 0.055 Uiso 1 1 calc R
C51 C 0.32118(15) 0.87589(13) 0.53524(16) 0.0492(6) Uani 1 1 d .
C52 C 0.38940(18) 0.89437(16) 0.5985(2) 0.0786(10) Uani 1 1 d .
H52 H 0.4029 0.8709 0.6441 0.094 Uiso 1 1 calc R
C53 C 0.4383(2) 0.9453(2) 0.5979(3) 0.1152(17) Uani 1 1 d .
H53 H 0.4828 0.9559 0.6426 0.138 Uiso 1 1 calc R
C54 C 0.4221(2) 0.9799(2) 0.5330(3) 0.1054(15) Uani 1 1 d .
H54 H 0.4557 1.0136 0.5321 0.126 Uiso 1 1 calc R
C55 C 0.3556(3) 0.96494(19) 0.4684(3) 0.0974(13) Uani 1 1 d .
H55 H 0.3432 0.9893 0.4235 0.117 Uiso 1 1 calc R
C56 C 0.3061(2) 0.91348(16) 0.4692(2) 0.0705(9) Uani 1 1 d .
H56 H 0.2615 0.9038 0.4243 0.085 Uiso 1 1 calc R
C57 C 0.19953(14) 0.86292(12) 0.56164(14) 0.0429(6) Uani 1 1 d .
C58 C 0.12838(15) 0.88861(13) 0.50670(17) 0.0522(7) Uani 1 1 d .
H58 H 0.1135 0.8791 0.4552 0.063 Uiso 1 1 calc R
C59 C 0.07898(17) 0.92779(15) 0.5260(2) 0.0659(8) Uani 1 1 d .
H59 H 0.0323 0.9439 0.4875 0.079 Uiso 1 1 calc R
C60 C 0.0985(2) 0.94265(16) 0.6007(2) 0.0759(10) Uani 1 1 d .
H60 H 0.0647 0.9677 0.6137 0.091 Uiso 1 1 calc R
C61 C 0.1688(2) 0.92016(16) 0.6567(2) 0.0763(10) Uani 1 1 d .
H61 H 0.1832 0.9309 0.7078 0.092 Uiso 1 1 calc R
C62 C 0.21805(18) 0.88163(14) 0.63741(17) 0.0597(7) Uani 1 1 d .
H62 H 0.2655 0.8675 0.6764 0.072 Uiso 1 1 calc R
C63 C 0.21374(13) 0.77764(12) 0.45915(14) 0.0420(6) Uani 1 1 d .
C64 C 0.14337(14) 0.74401(14) 0.44212(15) 0.0499(6) Uani 1 1 d .
H64 H 0.1207 0.7492 0.4755 0.060 Uiso 1 1 calc R
C65 C 0.10586(16) 0.70347(16) 0.37831(17) 0.0630(8) Uani 1 1 d .
H65 H 0.0593 0.6820 0.3697 0.076 Uiso 1 1 calc R
C66 C 0.13767(19) 0.69492(18) 0.32739(18) 0.0747(10) Uani 1 1 d .
H66 H 0.1125 0.6681 0.2839 0.090 Uiso 1 1 calc R
C67 C 0.20718(18) 0.72657(18) 0.34170(17) 0.0712(9) Uani 1 1 d .
H67 H 0.2294 0.7211 0.3079 0.085 Uiso 1 1 calc R
C68 C 0.24425(15) 0.76678(15) 0.40670(16) 0.0558(7) Uani 1 1 d .
H68 H 0.2914 0.7873 0.4155 0.067 Uiso 1 1 calc R

loop_
_atom_site_aniso_label
_atom_site_aniso_U_11
_atom_site_aniso_U_22
_atom_site_aniso_U_33
_atom_site_aniso_U_23
_atom_site_aniso_U_13
_atom_site_aniso_U_12
Co1 0.02511(15) 0.02972(16) 0.02834(17) 0.00090(12) 0.00940(12) -0.00266(11)
B1 0.0342(13) 0.0427(15) 0.0396(15) 0.0030(12) 0.0138(12) 0.0023(11)
N1 0.0397(10) 0.0348(10) 0.0345(11) -0.0001(8) 0.0087(8) -0.0049(8)
N2 0.0426(11) 0.0359(10) 0.0344(11) 0.0069(8) 0.0142(9) -0.0037(8)
N3 0.0286(9) 0.0473(11) 0.0328(10) 0.0016(8) 0.0121(8) 0.0011(8)
N4 0.0328(10) 0.0428(11) 0.0298(10) 0.0013(8) 0.0094(8) -0.0040(8)
N5 0.0384(10) 0.0308(10) 0.0414(11) 0.0028(8) 0.0129(9) -0.0064(8)
N6 0.0457(11) 0.0350(11) 0.0423(12) -0.0041(9) 0.0164(9) 0.0034(8)
N7 0.0307(9) 0.0429(11) 0.0346(11) 0.0046(8) 0.0119(8) -0.0007(8)
N8 0.0291(9) 0.0566(13) 0.0387(11) 0.0075(9) 0.0139(9) -0.0036(8)
C1 0.0282(11) 0.0356(12) 0.0328(12) 0.0039(9) 0.0097(9) -0.0028(9)
C2 0.0503(15) 0.0344(13) 0.0544(17) 0.0014(11) 0.0134(13) -0.0074(11)
C3 0.0508(14) 0.0375(14) 0.0520(16) 0.0072(11) 0.0172(13) -0.0080(11)
C4 0.091(2) 0.0406(16) 0.080(2) -0.0058(15) 0.0125(19) -0.0200(16)
C5 0.092(2) 0.0448(16) 0.075(2) 0.0161(15) 0.0290(19) -0.0104(15)
C6 0.0526(15) 0.0443(14) 0.0344(14) -0.0041(11) 0.0056(12) -0.0055(11)
C7 0.0525(17) 0.070(2) 0.0544(18) -0.0053(15) -0.0060(14) -0.0041(14)
C8 0.083(2) 0.075(2) 0.0452(17) -0.0150(15) 0.0208(16) -0.0010(17)
C9 0.0447(13) 0.0463(13) 0.0327(13) 0.0073(10) 0.0115(11) -0.0056(11)
C10 0.0607(18) 0.081(2) 0.0422(16) 0.0146(14) 0.0219(14) 0.0005(15)
C11 0.0456(15) 0.077(2) 0.0478(17) 0.0148(14) 0.0083(13) -0.0014(13)
C12 0.0302(10) 0.0342(12) 0.0295(12) 0.0059(9) 0.0119(9) -0.0032(8)
C13 0.0282(11) 0.0630(16) 0.0401(14) 0.0083(12) 0.0115(10) 0.0035(11)
C14 0.0279(11) 0.0574(15) 0.0366(13) 0.0070(11) 0.0070(10) -0.0051(10)
C15 0.0361(15) 0.126(3) 0.070(2) 0.002(2) 0.0169(14) 0.0223(17)
C16 0.0390(14) 0.088(2) 0.0449(16) 0.0014(15) 0.0002(12) -0.0085(14)
C17 0.0402(12) 0.0459(14) 0.0409(14) -0.0042(11) 0.0187(11) 0.0022(10)
C18 0.0657(18) 0.0488(16) 0.074(2) -0.0028(15) 0.0329(16) 0.0074(14)
C19 0.0592(17) 0.0721(19) 0.0521(17) -0.0023(14) 0.0306(14) 0.0057(14)
C20 0.0445(13) 0.0491(14) 0.0335(13) -0.0068(11) 0.0103(11) -0.0027(11)
C21 0.073(2) 0.079(2) 0.0346(15) -0.0066(14) 0.0205(14) -0.0080(16)
C22 0.0675(18) 0.0519(17) 0.0547(18) -0.0085(13) 0.0137(15) -0.0085(14)
C23 0.0272(10) 0.0360(12) 0.0321(12) -0.0001(9) 0.0072(9) -0.0009(9)
C24 0.0495(15) 0.0326(13) 0.0562(17) 0.0027(11) 0.0123(13) -0.0084(11)
C25 0.0523(15) 0.0305(13) 0.0582(17) -0.0044(11) 0.0114(13) 0.0001(11)
C26 0.080(2) 0.0406(16) 0.112(3) 0.0106(17) 0.034(2) -0.0152(15)
C27 0.095(2) 0.0395(16) 0.086(2) -0.0130(16) 0.030(2) 0.0051(15)
C28 0.0425(13) 0.0425(13) 0.0454(15) 0.0033(11) 0.0204(11) -0.0067(10)
C29 0.0411(14) 0.0639(18) 0.0601(18) 0.0023(14) 0.0215(13) -0.0109(12)
C30 0.0599(17) 0.080(2) 0.0505(18) 0.0056(15) 0.0233(14) -0.0158(15)
C31 0.0571(16) 0.0520(16) 0.0568(17) -0.0074(13) 0.0303(14) 0.0069(12)
C32 0.099(3) 0.088(2) 0.064(2) -0.0149(18) 0.045(2) 0.015(2)
C33 0.0586(18) 0.080(2) 0.085(2) -0.0103(18) 0.0349(17) 0.0140(16)
C34 0.0320(11) 0.0370(12) 0.0308(12) 0.0016(9) 0.0122(9) -0.0027(9)
C35 0.0290(11) 0.0557(15) 0.0448(15) 0.0065(12) 0.0105(10) 0.0016(10)
C36 0.0291(12) 0.0709(18) 0.0476(15) 0.0069(13) 0.0148(11) -0.0016(11)
C37 0.0364(14) 0.091(2) 0.0584(19) 0.0181(16) 0.0080(13) 0.0065(14)
C38 0.0342(15) 0.131(3) 0.081(2) 0.023(2) 0.0254(15) -0.0030(16)
C39 0.0354(12) 0.0567(15) 0.0371(14) 0.0118(11) 0.0145(10) 0.0004(11)
C40 0.0611(17) 0.0562(17) 0.0649(19) 0.0198(15) 0.0230(15) -0.0028(14)
C41 0.0627(18) 0.083(2) 0.0451(17) 0.0069(15) 0.0248(14) 0.0057(16)
C42 0.0363(13) 0.0751(19) 0.0414(15) 0.0141(13) 0.0175(11) -0.0053(12)
C43 0.0579(18) 0.082(2) 0.072(2) 0.0228(17) 0.0276(16) -0.0130(16)
C44 0.0635(19) 0.110(3) 0.0556(19) 0.0062(18) 0.0376(16) -0.0038(18)
C45 0.0323(11) 0.0382(12) 0.0366(13) -0.0040(10) 0.0108(10) -0.0045(9)
C46 0.0435(14) 0.0602(17) 0.0566(17) 0.0101(13) 0.0225(13) 0.0056(12)
C47 0.0476(16) 0.069(2) 0.071(2) 0.0137(16) 0.0191(15) 0.0212(14)
C48 0.069(2) 0.0536(17) 0.0607(19) 0.0168(15) 0.0150(16) 0.0113(15)
C49 0.0710(19) 0.0528(16) 0.0550(18) 0.0105(14) 0.0287(15) -0.0055(14)
C50 0.0428(13) 0.0450(14) 0.0499(15) -0.0018(11) 0.0203(12) -0.0043(11)
C51 0.0444(14) 0.0447(14) 0.0572(17) 0.0103(12) 0.0212(13) 0.0035(11)
C52 0.0601(19) 0.064(2) 0.083(2) 0.0212(17) 0.0061(17) -0.0206(15)
C53 0.064(2) 0.077(3) 0.161(4) 0.038(3) 0.009(2) -0.0242(19)
C54 0.073(2) 0.074(2) 0.173(5) 0.041(3) 0.057(3) -0.006(2)
C55 0.115(3) 0.071(2) 0.122(4) 0.047(2) 0.066(3) 0.010(2)
C56 0.070(2) 0.0637(19) 0.079(2) 0.0257(17) 0.0331(17) 0.0067(16)
C57 0.0430(13) 0.0368(13) 0.0475(15) -0.0005(11) 0.0186(12) -0.0004(10)
C58 0.0491(15) 0.0474(15) 0.0562(17) 0.0008(12) 0.0197(13) 0.0083(12)
C59 0.0527(16) 0.0518(17) 0.086(2) -0.0001(16) 0.0240(16) 0.0136(13)
C60 0.078(2) 0.0573(19) 0.103(3) -0.0159(18) 0.050(2) 0.0117(16)
C61 0.100(3) 0.064(2) 0.069(2) -0.0143(17) 0.042(2) 0.0149(18)
C62 0.0650(18) 0.0483(16) 0.0550(18) -0.0104(13) 0.0164(14) 0.0100(13)
C63 0.0346(11) 0.0456(14) 0.0398(14) 0.0036(11) 0.0109(10) 0.0090(10)
C64 0.0414(13) 0.0592(16) 0.0438(15) -0.0027(12) 0.0139(12) 0.0020(12)
C65 0.0440(15) 0.076(2) 0.0543(18) -0.0128(15) 0.0085(13) -0.0042(14)
C66 0.0600(19) 0.092(2) 0.0497(19) -0.0228(17) 0.0036(15) 0.0086(17)
C67 0.0627(19) 0.098(3) 0.0512(18) -0.0106(17) 0.0233(15) 0.0227(18)
C68 0.0383(13) 0.0731(19) 0.0533(17) -0.0008(14) 0.0178(12) 0.0121(13)

loop_
_atom_type_symbol
_atom_type_description
_atom_type_scat_dispersion_real
_atom_type_scat_dispersion_imag
_atom_type_scat_source
C C 0.0033 0.0016 'International Tables Vol C Tables 4.2.6.8 and 6.1.1.4'
H H 0.0000 0.0000 'International Tables Vol C Tables 4.2.6.8 and 6.1.1.4'
N N 0.0061 0.0033 'International Tables Vol C Tables 4.2.6.8 and 6.1.1.4'
B B 0.0013 0.0007 'International Tables Vol C Tables 4.2.6.8 and 6.1.1.4'
Co Co 0.3494 0.9721 'International Tables Vol C Tables 4.2.6.8 and 6.1.1.4'

loop_
_geom_angle_atom_site_label_1
_geom_angle_atom_site_label_2
_geom_angle_atom_site_label_3
_geom_angle
C23 Co1 C1 178.70(9)
C23 Co1 C12 89.54(8)
C1 Co1 C12 89.76(8)
C23 Co1 C34 90.81(9)
C1 Co1 C34 89.89(8)
C12 Co1 C34 179.61(9)
C57 B1 C63 111.41(19)
C57 B1 C51 104.5(2)
C63 B1 C51 112.7(2)
C57 B1 C45 112.1(2)
C63 B1 C45 105.14(19)
C51 B1 C45 111.10(18)
C1 N1 C2 111.94(19)
C1 N1 C6 122.06(18)
C2 N1 C6 126.0(2)
C1 N2 C3 112.04(19)
C1 N2 C9 122.11(19)
C3 N2 C9 125.85(19)
C12 N3 C13 111.77(19)
C12 N3 C17 122.66(18)
C13 N3 C17 125.58(19)
C12 N4 C14 111.9(2)
C12 N4 C20 122.92(19)
C14 N4 C20 125.15(19)
C23 N5 C24 111.9(2)
C23 N5 C28 122.27(18)
C24 N5 C28 125.9(2)
C23 N6 C25 111.5(2)
C23 N6 C31 122.1(2)
C25 N6 C31 126.3(2)
C34 N7 C35 112.32(19)
C34 N7 C39 122.64(18)
C35 N7 C39 124.99(19)
C34 N8 C36 112.09(19)
C34 N8 C42 122.65(18)
C36 N8 C42 125.3(2)
N1 C1 N2 102.44(18)
N1 C1 Co1 128.86(15)
N2 C1 Co1 128.69(16)
C3 C2 N1 106.9(2)
C3 C2 C4 127.4(2)
N1 C2 C4 125.7(2)
C2 C3 N2 106.7(2)
C2 C3 C5 127.9(2)
N2 C3 C5 125.4(2)
C2 C4 H4A 109.5
C2 C4 H4B 109.5
H4A C4 H4B 109.5
C2 C4 H4C 109.5
H4A C4 H4C 109.5
H4B C4 H4C 109.5
C3 C5 H5A 109.5
C3 C5 H5B 109.5
H5A C5 H5B 109.5
C3 C5 H5C 109.5
H5A C5 H5C 109.5
H5B C5 H5C 109.5
N1 C6 C7 111.8(2)
N1 C6 C8 113.2(2)
C7 C6 C8 112.0(2)
N1 C6 H6 106.4
C7 C6 H6 106.4
C8 C6 H6 106.4
C6 C7 H7A 109.5
C6 C7 H7B 109.5
H7A C7 H7B 109.5
C6 C7 H7C 109.5
H7A C7 H7C 109.5
H7B C7 H7C 109.5
C6 C8 H8A 109.5
C6 C8 H8B 109.5
H8A C8 H8B 109.5
C6 C8 H8C 109.5
H8A C8 H8C 109.5
H8B C8 H8C 109.5
N2 C9 C11 112.0(2)
N2 C9 C10 112.9(2)
C11 C9 C10 112.0(2)
N2 C9 H9 106.4
C11 C9 H9 106.4
C10 C9 H9 106.4
C9 C10 H10A 109.5
C9 C10 H10B 109.5
H10A C10 H10B 109.5
C9 C10 H10C 109.5
H10A C10 H10C 109.5
H10B C10 H10C 109.5
C9 C11 H11A 109.5
C9 C11 H11B 109.5
H11A C11 H11B 109.5
C9 C11 H11C 109.5
H11A C11 H11C 109.5
H11B C11 H11C 109.5
N3 C12 N4 102.47(18)
N3 C12 Co1 128.30(16)
N4 C12 Co1 129.22(16)
C14 C13 N3 107.1(2)
C14 C13 C15 127.2(2)
N3 C13 C15 125.7(2)
C13 C14 N4 106.7(2)
C13 C14 C16 127.2(2)
N4 C14 C16 126.0(2)
C13 C15 H15A 109.5
C13 C15 H15B 109.5
H15A C15 H15B 109.5
C13 C15 H15C 109.5
H15A C15 H15C 109.5
H15B C15 H15C 109.5
C14 C16 H16A 109.5
C14 C16 H16B 109.5
H16A C16 H16B 109.5
C14 C16 H16C 109.5
H16A C16 H16C 109.5
H16B C16 H16C 109.5
N3 C17 C18 112.1(2)
N3 C17 C19 112.9(2)
C18 C17 C19 111.5(2)
N3 C17 H17 106.6
C18 C17 H17 106.6
C19 C17 H17 106.6
C17 C18 H18A 109.5
C17 C18 H18B 109.5
H18A C18 H18B 109.5
C17 C18 H18C 109.5
H18A C18 H18C 109.5
H18B C18 H18C 109.5
C17 C19 H19A 109.5
C17 C19 H19B 109.5
H19A C19 H19B 109.5
C17 C19 H19C 109.5
H19A C19 H19C 109.5
H19B C19 H19C 109.5
N4 C20 C22 112.1(2)
N4 C20 C21 113.1(2)
C22 C20 C21 112.1(2)
N4 C20 H20 106.3
C22 C20 H20 106.3
C21 C20 H20 106.3
C20 C21 H21A 109.5
C20 C21 H21B 109.5
H21A C21 H21B 109.5
C20 C21 H21C 109.5
H21A C21 H21C 109.5
H21B C21 H21C 109.5
C20 C22 H22A 109.5
C20 C22 H22B 109.5
H22A C22 H22B 109.5
C20 C22 H22C 109.5
H22A C22 H22C 109.5
H22B C22 H22C 109.5
N6 C23 N5 102.60(18)
N6 C23 Co1 128.21(17)
N5 C23 Co1 129.11(16)
C25 C24 N5 106.5(2)
C25 C24 C26 127.6(3)
N5 C24 C26 125.9(3)
C24 C25 N6 107.5(2)
C24 C25 C27 127.6(3)
N6 C25 C27 124.8(3)
C24 C26 H26A 109.5
C24 C26 H26B 109.5
H26A C26 H26B 109.5
C24 C26 H26C 109.5
H26A C26 H26C 109.5
H26B C26 H26C 109.5
C25 C27 H27A 109.5
C25 C27 H27B 109.5
H27A C27 H27B 109.5
C25 C27 H27C 109.5
H27A C27 H27C 109.5
H27B C27 H27C 109.5
N5 C28 C30 114.1(2)
N5 C28 C29 111.6(2)
C30 C28 C29 110.6(2)
N5 C28 H28 106.7
C30 C28 H28 106.7
C29 C28 H28 106.7
C28 C29 H29A 109.5
C28 C29 H29B 109.5
H29A C29 H29B 109.5
C28 C29 H29C 109.5
H29A C29 H29C 109.5
H29B C29 H29C 109.5
C28 C30 H30A 109.5
C28 C30 H30B 109.5
H30A C30 H30B 109.5
C28 C30 H30C 109.5
H30A C30 H30C 109.5
H30B C30 H30C 109.5
N6 C31 C33 111.7(2)
N6 C31 C32 113.6(2)
C33 C31 C32 111.4(2)
N6 C31 H31 106.5
C33 C31 H31 106.5
C32 C31 H31 106.5
C31 C32 H32A 109.5
C31 C32 H32B 109.5
H32A C32 H32B 109.5
C31 C32 H32C 109.5
H32A C32 H32C 109.5
H32B C32 H32C 109.5
C31 C33 H33A 109.5
C31 C33 H33B 109.5
H33A C33 H33B 109.5
C31 C33 H33C 109.5
H33A C33 H33C 109.5
H33B C33 H33C 109.5
N8 C34 N7 102.27(18)
N8 C34 Co1 128.86(16)
N7 C34 Co1 128.87(16)
C36 C35 N7 106.5(2)
C36 C35 C37 126.9(2)
N7 C35 C37 126.6(2)
C35 C36 N8 106.8(2)
C35 C36 C38 126.9(2)
N8 C36 C38 126.2(2)
C35 C37 H37A 109.5
C35 C37 H37B 109.5
H37A C37 H37B 109.5
C35 C37 H37C 109.5
H37A C37 H37C 109.5
H37B C37 H37C 109.5
C36 C38 H38A 109.5
C36 C38 H38B 109.5
H38A C38 H38B 109.5
C36 C38 H38C 109.5
H38A C38 H38C 109.5
H38B C38 H38C 109.5
N7 C39 C40 111.6(2)
N7 C39 C41 113.6(2)
C40 C39 C41 112.1(2)
N7 C39 H39 106.3
C40 C39 H39 106.3
C41 C39 H39 106.3
C39 C40 H40A 109.5
C39 C40 H40B 109.5
H40A C40 H40B 109.5
C39 C40 H40C 109.5
H40A C40 H40C 109.5
H40B C40 H40C 109.5
C39 C41 H41A 109.5
C39 C41 H41B 109.5
H41A C41 H41B 109.5
C39 C41 H41C 109.5
H41A C41 H41C 109.5
H41B C41 H41C 109.5
N8 C42 C43 112.0(2)
N8 C42 C44 113.0(2)
C43 C42 C44 111.9(2)
N8 C42 H42 106.5
C43 C42 H42 106.5
C44 C42 H42 106.5
C42 C43 H43A 109.5
C42 C43 H43B 109.5
H43A C43 H43B 109.5
C42 C43 H43C 109.5
H43A C43 H43C 109.5
H43B C43 H43C 109.5
C42 C44 H44A 109.5
C42 C44 H44B 109.5
H44A C44 H44B 109.5
C42 C44 H44C 109.5
H44A C44 H44C 109.5
H44B C44 H44C 109.5
C50 C45 C46 114.1(2)
C50 C45 B1 124.3(2)
C46 C45 B1 121.5(2)
C47 C46 C45 123.5(3)
C47 C46 H46 118.3
C45 C46 H46 118.3
C48 C47 C46 120.3(3)
C48 C47 H47 119.8
C46 C47 H47 119.8
C49 C48 C47 118.7(3)
C49 C48 H48 120.6
C47 C48 H48 120.6
C48 C49 C50 120.2(3)
C48 C49 H49 119.9
C50 C49 H49 119.9
C49 C50 C45 123.1(3)
C49 C50 H50 118.4
C45 C50 H50 118.4
C52 C51 C56 113.9(3)
C52 C51 B1 122.7(2)
C56 C51 B1 123.2(2)
C53 C52 C51 124.0(3)
C53 C52 H52 118.0
C51 C52 H52 118.0
C54 C53 C52 120.2(4)
C54 C53 H53 119.9
C52 C53 H53 119.9
C53 C54 C55 119.2(3)
C53 C54 H54 120.4
C55 C54 H54 120.4
C54 C55 C56 120.4(4)
C54 C55 H55 119.8
C56 C55 H55 119.8
C55 C56 C51 122.2(3)
C55 C56 H56 118.9
C51 C56 H56 118.9
C58 C57 C62 114.5(2)
C58 C57 B1 123.4(2)
C62 C57 B1 121.9(2)
C59 C58 C57 122.7(3)
C59 C58 H58 118.6
C57 C58 H58 118.7
C60 C59 C58 120.5(3)
C60 C59 H59 119.8
C58 C59 H59 119.8
C59 C60 C61 119.1(3)
C59 C60 H60 120.5
C61 C60 H60 120.5
C60 C61 C62 120.4(3)
C60 C61 H61 119.8
C62 C61 H61 119.8
C61 C62 C57 122.8(3)
C61 C62 H62 118.6
C57 C62 H62 118.6
C68 C63 C64 114.7(2)
C68 C63 B1 123.5(2)
C64 C63 B1 121.4(2)
C65 C64 C63 123.5(3)
C65 C64 H64 118.3
C63 C64 H64 118.3
C66 C65 C64 119.8(3)
C66 C65 H65 120.1
C64 C65 H65 120.1
C67 C66 C65 119.1(3)
C67 C66 H66 120.4
C65 C66 H66 120.4
C66 C67 C68 120.1(3)
C66 C67 H67 120.0
C68 C67 H67 120.0
C67 C68 C63 122.8(3)
C67 C68 H68 118.6
C63 C68 H68 118.6

loop_
_geom_bond_atom_site_label_1
_geom_bond_atom_site_label_2
_geom_bond_distance
Co1 C23 1.957(2)
Co1 C1 1.970(2)
Co1 C12 1.974(2)
Co1 C34 1.978(2)
B1 C57 1.639(4)
B1 C63 1.642(4)
B1 C51 1.644(4)
B1 C45 1.646(3)
N1 C1 1.372(3)
N1 C2 1.402(3)
N1 C6 1.470(3)
N2 C1 1.378(3)
N2 C3 1.398(3)
N2 C9 1.474(3)
N3 C12 1.376(3)
N3 C13 1.403(3)
N3 C17 1.470(3)
N4 C12 1.378(3)
N4 C14 1.403(3)
N4 C20 1.472(3)
N5 C23 1.380(3)
N5 C24 1.404(3)
N5 C28 1.470(3)
N6 C23 1.379(3)
N6 C25 1.398(3)
N6 C31 1.471(3)
N7 C34 1.380(3)
N7 C35 1.400(3)
N7 C39 1.467(3)
N8 C34 1.377(3)
N8 C36 1.402(3)
N8 C42 1.476(3)
C2 C3 1.335(4)
C2 C4 1.501(4)
C3 C5 1.507(4)
C4 H4A 0.9600
C4 H4B 0.9600
C4 H4C 0.9600
C5 H5A 0.9600
C5 H5B 0.9600
C5 H5C 0.9600
C6 C7 1.527(4)
C6 C8 1.529(4)
C6 H6 0.9800
C7 H7A 0.9600
C7 H7B 0.9600
C7 H7C 0.9600
C8 H8A 0.9600
C8 H8B 0.9600
C8 H8C 0.9600
C9 C11 1.527(4)
C9 C10 1.530(4)
C9 H9 0.9800
C10 H10A 0.9600
C10 H10B 0.9600
C10 H10C 0.9600
C11 H11A 0.9600
C11 H11B 0.9600
C11 H11C 0.9600
C13 C14 1.331(4)
C13 C15 1.492(4)
C14 C16 1.495(3)
C15 H15A 0.9600
C15 H15B 0.9600
C15 H15C 0.9600
C16 H16A 0.9600
C16 H16B 0.9600
C16 H16C 0.9600
C17 C18 1.522(4)
C17 C19 1.526(3)
C17 H17 0.9800
C18 H18A 0.9600
C18 H18B 0.9600
C18 H18C 0.9600
C19 H19A 0.9600
C19 H19B 0.9600
C19 H19C 0.9600
C20 C22 1.521(4)
C20 C21 1.530(4)
C20 H20 0.9800
C21 H21A 0.9600
C21 H21B 0.9600
C21 H21C 0.9600
C22 H22A 0.9600
C22 H22B 0.9600
C22 H22C 0.9600
C24 C25 1.334(4)
C24 C26 1.501(4)
C25 C27 1.500(4)
C26 H26A 0.9600
C26 H26B 0.9600
C26 H26C 0.9600
C27 H27A 0.9600
C27 H27B 0.9600
C27 H27C 0.9600
C28 C30 1.522(4)
C28 C29 1.528(3)
C28 H28 0.9800
C29 H29A 0.9600
C29 H29B 0.9600
C29 H29C 0.9600
C30 H30A 0.9600
C30 H30B 0.9600
C30 H30C 0.9600
C31 C33 1.525(4)
C31 C32 1.534(4)
C31 H31 0.9800
C32 H32A 0.9600
C32 H32B 0.9600
C32 H32C 0.9600
C33 H33A 0.9600
C33 H33B 0.9600
C33 H33C 0.9600
C35 C36 1.344(3)
C35 C37 1.497(3)
C36 C38 1.505(4)
C37 H37A 0.9600
C37 H37B 0.9600
C37 H37C 0.9600
C38 H38A 0.9600
C38 H38B 0.9600
C38 H38C 0.9600
C39 C40 1.525(4)
C39 C41 1.527(4)
C39 H39 0.9800
C40 H40A 0.9600
C40 H40B 0.9600
C40 H40C 0.9600
C41 H41A 0.9600
C41 H41B 0.9600
C41 H41C 0.9600
C42 C43 1.520(4)
C42 C44 1.522(4)
C42 H42 0.9800
C43 H43A 0.9600
C43 H43B 0.9600
C43 H43C 0.9600
C44 H44A 0.9600
C44 H44B 0.9600
C44 H44C 0.9600
C45 C50 1.392(3)
C45 C46 1.393(3)
C46 C47 1.372(4)
C46 H46 0.9300
C47 C48 1.372(4)
C47 H47 0.9300
C48 C49 1.366(4)
C48 H48 0.9300
C49 C50 1.387(4)
C49 H49 0.9300
C50 H50 0.9300
C51 C52 1.387(4)
C51 C56 1.397(4)
C52 C53 1.375(4)
C52 H52 0.9300
C53 C54 1.344(6)
C53 H53 0.9300
C54 C55 1.365(6)
C54 H54 0.9300
C55 C56 1.392(5)
C55 H55 0.9300
C56 H56 0.9300
C57 C58 1.399(3)
C57 C62 1.402(4)
C58 C59 1.391(4)
C58 H58 0.9300
C59 C60 1.360(5)
C59 H59 0.9300
C60 C61 1.374(5)
C60 H60 0.9300
C61 C62 1.382(4)
C61 H61 0.9300
C62 H62 0.9300
C63 C68 1.393(3)
C63 C64 1.399(3)
C64 C65 1.381(4)
C64 H64 0.9300
C65 C66 1.378(4)
C65 H65 0.9300
C66 C67 1.377(5)
C66 H66 0.9300
C67 C68 1.392(4)
C67 H67 0.9300
C68 H68 0.9300

loop_
_geom_torsion_atom_site_label_1
_geom_torsion_atom_site_label_2
_geom_torsion_atom_site_label_3
_geom_torsion_atom_site_label_4
_geom_torsion
C2 N1 C1 N2 1.7(3)
C6 N1 C1 N2 -178.2(2)
C2 N1 C1 Co1 -177.23(18)
C6 N1 C1 Co1 2.9(3)
C3 N2 C1 N1 -1.3(2)
C9 N2 C1 N1 179.18(19)
C3 N2 C1 Co1 177.65(17)
C9 N2 C1 Co1 -1.9(3)
C23 Co1 C1 N1 179(100)
C12 Co1 C1 N1 -124.1(2)
C34 Co1 C1 N1 56.1(2)
C23 Co1 C1 N2 0(4)
C12 Co1 C1 N2 57.3(2)
C34 Co1 C1 N2 -122.5(2)
C1 N1 C2 C3 -1.5(3)
C6 N1 C2 C3 178.3(2)
C1 N1 C2 C4 176.7(3)
C6 N1 C2 C4 -3.5(4)
N1 C2 C3 N2 0.6(3)
C4 C2 C3 N2 -177.5(3)
N1 C2 C3 C5 179.9(3)
C4 C2 C3 C5 1.7(5)
C1 N2 C3 C2 0.4(3)
C9 N2 C3 C2 179.9(2)
C1 N2 C3 C5 -178.9(3)
C9 N2 C3 C5 0.7(4)
C1 N1 C6 C7 -113.9(3)
C2 N1 C6 C7 66.2(3)
C1 N1 C6 C8 118.4(3)
C2 N1 C6 C8 -61.4(3)
C1 N2 C9 C11 -115.8(2)
C3 N2 C9 C11 64.7(3)
C1 N2 C9 C10 116.6(2)
C3 N2 C9 C10 -62.9(3)
C13 N3 C12 N4 0.5(2)
C17 N3 C12 N4 -179.48(19)
C13 N3 C12 Co1 -178.08(16)
C17 N3 C12 Co1 2.0(3)
C14 N4 C12 N3 -0.6(2)
C20 N4 C12 N3 179.75(19)
C14 N4 C12 Co1 177.95(16)
C20 N4 C12 Co1 -1.7(3)
C23 Co1 C12 N3 -125.31(19)
C1 Co1 C12 N3 55.78(19)
C34 Co1 C12 N3 82(16)
C23 Co1 C12 N4 56.5(2)
C1 Co1 C12 N4 -122.39(19)
C34 Co1 C12 N4 -96(16)
C12 N3 C13 C14 -0.2(3)
C17 N3 C13 C14 179.8(2)
C12 N3 C13 C15 178.4(3)
C17 N3 C13 C15 -1.6(4)
N3 C13 C14 N4 -0.2(3)
C15 C13 C14 N4 -178.7(3)
N3 C13 C14 C16 178.5(2)
C15 C13 C14 C16 -0.1(5)
C12 N4 C14 C13 0.5(3)
C20 N4 C14 C13 -179.9(2)
C12 N4 C14 C16 -178.2(2)
C20 N4 C14 C16 1.4(4)
C12 N3 C17 C18 -115.3(2)
C13 N3 C17 C18 64.8(3)
C12 N3 C17 C19 117.8(2)
C13 N3 C17 C19 -62.1(3)
C12 N4 C20 C22 -114.7(2)
C14 N4 C20 C22 65.6(3)
C12 N4 C20 C21 117.3(2)
C14 N4 C20 C21 -62.3(3)
C25 N6 C23 N5 -0.1(2)
C31 N6 C23 N5 176.8(2)
C25 N6 C23 Co1 176.78(17)
C31 N6 C23 Co1 -6.3(3)
C24 N5 C23 N6 -0.1(2)
C28 N5 C23 N6 178.78(19)
C24 N5 C23 Co1 -176.99(16)
C28 N5 C23 Co1 1.9(3)
C1 Co1 C23 N6 -61(4)
C12 Co1 C23 N6 -118.3(2)
C34 Co1 C23 N6 61.5(2)
C1 Co1 C23 N5 115(4)
C12 Co1 C23 N5 57.8(2)
C34 Co1 C23 N5 -122.4(2)
C23 N5 C24 C25 0.3(3)
C28 N5 C24 C25 -178.5(2)
C23 N5 C24 C26 179.2(3)
C28 N5 C24 C26 0.4(4)
N5 C24 C25 N6 -0.4(3)
C26 C24 C25 N6 -179.3(3)
N5 C24 C25 C27 176.4(3)
C26 C24 C25 C27 -2.5(5)
C23 N6 C25 C24 0.4(3)
C31 N6 C25 C24 -176.5(2)
C23 N6 C25 C27 -176.5(3)
C31 N6 C25 C27 6.7(4)
C23 N5 C28 C30 121.2(2)
C24 N5 C28 C30 -60.1(3)
C23 N5 C28 C29 -112.4(2)
C24 N5 C28 C29 66.3(3)
C23 N6 C31 C33 -109.8(3)
C25 N6 C31 C33 66.7(3)
C23 N6 C31 C32 123.1(3)
C25 N6 C31 C32 -60.4(3)
C36 N8 C34 N7 0.4(3)
C42 N8 C34 N7 -179.9(2)
C36 N8 C34 Co1 -179.85(18)
C42 N8 C34 Co1 -0.2(3)
C35 N7 C34 N8 -0.5(3)
C39 N7 C34 N8 177.1(2)
C35 N7 C34 Co1 179.79(18)
C39 N7 C34 Co1 -2.7(3)
C23 Co1 C34 N8 -122.1(2)
C1 Co1 C34 N8 56.8(2)
C12 Co1 C34 N8 31(16)
C23 Co1 C34 N7 57.5(2)
C1 Co1 C34 N7 -123.6(2)
C12 Co1 C34 N7 -150(24)
C34 N7 C35 C36 0.4(3)
C39 N7 C35 C36 -177.1(2)
C34 N7 C35 C37 -178.2(3)
C39 N7 C35 C37 4.4(4)
N7 C35 C36 N8 -0.1(3)
C37 C35 C36 N8 178.4(3)
N7 C35 C36 C38 -178.3(3)
C37 C35 C36 C38 0.3(5)
C34 N8 C36 C35 -0.2(3)
C42 N8 C36 C35 -179.9(2)
C34 N8 C36 C38 178.0(3)
C42 N8 C36 C38 -1.7(4)
C34 N7 C39 C40 -110.7(2)
C35 N7 C39 C40 66.5(3)
C34 N7 C39 C41 121.3(2)
C35 N7 C39 C41 -61.5(3)
C34 N8 C42 C43 -113.5(3)
C36 N8 C42 C43 66.1(3)
C34 N8 C42 C44 119.1(3)
C36 N8 C42 C44 -61.3(3)
C57 B1 C45 C50 25.6(3)
C63 B1 C45 C50 -95.6(3)
C51 B1 C45 C50 142.2(2)
C57 B1 C45 C46 -159.1(2)
C63 B1 C45 C46 79.7(3)
C51 B1 C45 C46 -42.5(3)
C50 C45 C46 C47 -1.4(4)
B1 C45 C46 C47 -177.1(3)
C45 C46 C47 C48 0.1(5)
C46 C47 C48 C49 1.2(5)
C47 C48 C49 C50 -1.2(5)
C48 C49 C50 C45 -0.1(4)
C46 C45 C50 C49 1.4(4)
B1 C45 C50 C49 177.0(2)
C57 B1 C51 C52 89.3(3)
C63 B1 C51 C52 -149.6(3)
C45 B1 C51 C52 -31.9(4)
C57 B1 C51 C56 -85.3(3)
C63 B1 C51 C56 35.8(3)
C45 B1 C51 C56 153.5(3)
C56 C51 C52 C53 0.6(5)
B1 C51 C52 C53 -174.5(4)
C51 C52 C53 C54 -1.2(7)
C52 C53 C54 C55 1.7(7)
C53 C54 C55 C56 -1.5(7)
C54 C55 C56 C51 0.9(6)
C52 C51 C56 C55 -0.4(5)
B1 C51 C56 C55 174.7(3)
C63 B1 C57 C58 -28.9(3)
C51 B1 C57 C58 93.1(3)
C45 B1 C57 C58 -146.5(2)
C63 B1 C57 C62 155.8(2)
C51 B1 C57 C62 -82.2(3)
C45 B1 C57 C62 38.3(3)
C62 C57 C58 C59 -1.9(4)
B1 C57 C58 C59 -177.4(3)
C57 C58 C59 C60 -0.2(5)
C58 C59 C60 C61 2.0(5)
C59 C60 C61 C62 -1.5(5)
C60 C61 C62 C57 -0.7(5)
C58 C57 C62 C61 2.3(4)
B1 C57 C62 C61 178.0(3)
C57 B1 C63 C68 145.0(2)
C51 B1 C63 C68 27.8(3)
C45 B1 C63 C68 -93.3(3)
C57 B1 C63 C64 -42.1(3)
C51 B1 C63 C64 -159.2(2)
C45 B1 C63 C64 79.6(3)
C68 C63 C64 C65 -0.5(4)
B1 C63 C64 C65 -174.0(2)
C63 C64 C65 C66 -0.4(5)
C64 C65 C66 C67 0.8(5)
C65 C66 C67 C68 -0.3(5)
C66 C67 C68 C63 -0.7(5)
C64 C63 C68 C67 1.0(4)
B1 C63 C68 C67 174.4(3)
